data_7111619
loop_
_publ_author_name
'Chaudhuri, Rupsha'
'Das, Arindam'
'Liao, Hsin-Yi'
'Liu, Rai-Shung'

_publ_section_title
;
 A 1,3-carbonyl shift in the platinum-catalyzed aromatization of
 2-epoxy-1-(methoxyalk-2-ynyl)benzenes
;
_journal_issue 25
_journal_name_full 'Chemical Communications'
_journal_page_first 4601
_journal_page_last 4603
_journal_paper_doi 10.1039/c002660c
_journal_volume 46
_journal_year 2010
_chemical_formula_sum 'C15 H18 O'
_chemical_formula_weight 214.29
_chemical_name_systematic
;
?
;
_space_group_IT_number 2
_symmetry_cell_setting triclinic
_symmetry_space_group_name_Hall '-P 1'
_symmetry_space_group_name_H-M 'P -1'
_atom_sites_solution_hydrogens geom
_atom_sites_solution_primary direct
_atom_sites_solution_secondary difmap
_audit_creation_method SHELXL-97
_cell_angle_alpha 86.572(7)
_cell_angle_beta 75.395(6)
_cell_angle_gamma 86.188(6)
_cell_formula_units_Z 4
_cell_length_a 8.5257(13)
_cell_length_b 11.462(2)
_cell_length_c 13.094(2)
_cell_measurement_reflns_used 4117
_cell_measurement_temperature 296(2)
_cell_measurement_theta_max 25
_cell_measurement_theta_min 2.5
_cell_volume 1234.3(3)
_computing_cell_refinement 'Bruker APEX2'
_computing_data_collection 'Bruker APEX2'
_computing_data_reduction 'Bruker Saint'
_computing_molecular_graphics 'Bruker APEX2'
_computing_publication_material 'Bruker APEX2'
_computing_structure_refinement 'Shelxtl-97 (Sheldrick, 2008)'
_computing_structure_solution 'Shelxtl-97 (Sheldrick, 2008)'
_diffrn_ambient_temperature 296(2)
_diffrn_measured_fraction_theta_full 0.991
_diffrn_measured_fraction_theta_max 0.991
_diffrn_measurement_device_type 'CCD area detector'
_diffrn_measurement_method 'phi and omega scans'
_diffrn_radiation_monochromator graphite
_diffrn_radiation_source 'fine-focus sealed tube'
_diffrn_radiation_type MoK\a
_diffrn_radiation_wavelength 0.71073
_diffrn_reflns_av_R_equivalents 0.0455
_diffrn_reflns_av_sigmaI/netI 0.0548
_diffrn_reflns_limit_h_max 10
_diffrn_reflns_limit_h_min -10
_diffrn_reflns_limit_k_max 14
_diffrn_reflns_limit_k_min -14
_diffrn_reflns_limit_l_max 16
_diffrn_reflns_limit_l_min 0
_diffrn_reflns_number 5034
_diffrn_reflns_theta_full 26.40
_diffrn_reflns_theta_max 26.40
_diffrn_reflns_theta_min 1.61
_diffrn_standards_number 2
_exptl_absorpt_coefficient_mu 0.070
_exptl_absorpt_correction_T_max 0.745372
_exptl_absorpt_correction_T_min 0.668054
_exptl_absorpt_correction_type empirical
_exptl_absorpt_process_details 'TWINABS V2008/2 (Bruker AXS)'
_exptl_crystal_colour Colorless
_exptl_crystal_density_diffrn 1.153
_exptl_crystal_density_meas ?
_exptl_crystal_density_method 'not measured'
_exptl_crystal_description Lump
_exptl_crystal_F_000 464
_exptl_crystal_size_max 0.20
_exptl_crystal_size_mid 0.15
_exptl_crystal_size_min 0.10
_refine_diff_density_max 0.215
_refine_diff_density_min -0.226
_refine_diff_density_rms 0.041
_refine_ls_extinction_method none
_refine_ls_goodness_of_fit_ref 1.011
_refine_ls_hydrogen_treatment constr
_refine_ls_matrix_type full
_refine_ls_number_parameters 298
_refine_ls_number_reflns 5034
_refine_ls_number_restraints 0
_refine_ls_restrained_S_all 1.011
_refine_ls_R_factor_all 0.1429
_refine_ls_R_factor_gt 0.0622
_refine_ls_shift/su_max 0.001
_refine_ls_shift/su_mean 0.000
_refine_ls_structure_factor_coef Fsqd
_refine_ls_weighting_details 'calc w=1/[\s^2^(Fo^2^)+(0.0827P)^2^+0.1816P] where P=(Fo^2^+2Fc^2^)/3'
_refine_ls_weighting_scheme calc
_refine_ls_wR_factor_gt 0.1491
_refine_ls_wR_factor_ref 0.1911
_reflns_number_gt 2473
_reflns_number_total 5034
_reflns_threshold_expression >2sigma(I)
_cod_data_source_file C002660Csup1.cif
_cod_data_source_block 090725_0m
_cod_depositor_comments
;
The following automatic conversions were performed:

'_symmetry_cell_setting' value 'Triclinic' changed to 'triclinic'
according to /home/saulius/struct/CIF-dictionaries/cif_core.dic
dictionary named 'cif_core.dic' version 2.4.2 from 2011-04-26.

Automatic conversion script
Id: cif_fix_values 1891 2012-01-12 08:04:46Z andrius 

The following automatic conversions were performed:

'_exptl_crystal_density_meas' value 'not measured' was changed to '?'
- the value is perceived as not measured.

Automatic conversion script
Id: cif_fix_values 3008 2015-01-20 13:52:24Z robertas 
;
_cod_original_cell_volume 1234.2(4)
_cod_original_sg_symbol_H-M P-1
_cod_database_code 7111619

loop_
_symmetry_equiv_pos_as_xyz
'x, y, z'
'-x, -y, -z'

loop_
_atom_site_label
_atom_site_type_symbol
_atom_site_fract_x
_atom_site_fract_y
_atom_site_fract_z
_atom_site_U_iso_or_equiv
_atom_site_adp_type
_atom_site_occupancy
_atom_site_symmetry_multiplicity
_atom_site_calc_flag
_atom_site_refinement_flags
C1 C 0.5410(3) 0.2632(2) 0.1215(2) 0.0469(6) Uani 1 1 d .
C2 C 0.5857(3) 0.1520(2) 0.1647(2) 0.0494(7) Uani 1 1 d .
C3 C 0.5135(3) 0.1198(2) 0.2681(2) 0.0530(7) Uani 1 1 d .
C4 C 0.3951(3) 0.1955(2) 0.3322(2) 0.0518(7) Uani 1 1 d .
C5 C 0.3159(4) 0.1691(3) 0.4401(2) 0.0720(9) Uani 1 1 d .
H5 H 0.3425 0.0982 0.4716 0.086 Uiso 1 1 calc R
C6 C 0.2035(4) 0.2440(3) 0.4977(3) 0.0803(10) Uani 1 1 d .
H6 H 0.1555 0.2241 0.5680 0.096 Uiso 1 1 calc R
C7 C 0.1586(4) 0.3501(3) 0.4534(3) 0.0742(9) Uani 1 1 d .
H7 H 0.0796 0.4003 0.4933 0.089 Uiso 1 1 calc R
C8 C 0.2313(3) 0.3801(3) 0.3508(2) 0.0637(8) Uani 1 1 d .
H8 H 0.2017 0.4514 0.3214 0.076 Uiso 1 1 calc R
C9 C 0.3506(3) 0.3050(2) 0.2885(2) 0.0509(7) Uani 1 1 d .
C10 C 0.4266(3) 0.3352(2) 0.1826(2) 0.0513(7) Uani 1 1 d .
H10 H 0.3977 0.4069 0.1535 0.062 Uiso 1 1 calc R
C11 C 0.6165(3) 0.3004(2) 0.0074(2) 0.0510(7) Uani 1 1 d .
H11 H 0.7254 0.2622 -0.0131 0.061 Uiso 1 1 calc R
C12 C 0.5192(3) 0.2623(2) -0.0664(2) 0.0585(8) Uani 1 1 d .
H12A H 0.4121 0.3016 -0.0486 0.070 Uiso 1 1 calc R
H12B H 0.5056 0.1788 -0.0553 0.070 Uiso 1 1 calc R
C13 C 0.5987(4) 0.2891(3) -0.1826(2) 0.0727(9) Uani 1 1 d .
H13A H 0.6030 0.3723 -0.1956 0.109 Uiso 1 1 calc R
H13B H 0.5363 0.2582 -0.2254 0.109 Uiso 1 1 calc R
H13C H 0.7068 0.2537 -0.2000 0.109 Uiso 1 1 calc R
C14 C 0.7104(4) 0.0705(2) 0.0969(2) 0.0699(9) Uani 1 1 d .
H14A H 0.7839 0.0373 0.1368 0.105 Uiso 1 1 calc R
H14B H 0.7698 0.1134 0.0357 0.105 Uiso 1 1 calc R
H14C H 0.6566 0.0089 0.0751 0.105 Uiso 1 1 calc R
C15 C 0.5580(4) 0.0019(3) 0.3155(3) 0.0814(10) Uani 1 1 d .
H15A H 0.6672 -0.0226 0.2804 0.122 Uiso 1 1 calc R
H15B H 0.4851 -0.0548 0.3066 0.122 Uiso 1 1 calc R
H15C H 0.5499 0.0086 0.3894 0.122 Uiso 1 1 calc R
C16 C 0.8590(3) 0.3954(2) 0.22637(19) 0.0444(6) Uani 1 1 d .
C17 C 0.7772(3) 0.3639(2) 0.3324(2) 0.0492(7) Uani 1 1 d .
C18 C 0.8126(3) 0.2563(3) 0.3768(2) 0.0523(7) Uani 1 1 d .
C19 C 0.9293(3) 0.1755(2) 0.3174(2) 0.0494(7) Uani 1 1 d .
C20 C 0.9730(4) 0.0633(3) 0.3572(2) 0.0665(8) Uani 1 1 d .
H20 H 0.9228 0.0396 0.4263 0.080 Uiso 1 1 calc R
C21 C 1.0855(4) -0.0100(3) 0.2977(3) 0.0743(9) Uani 1 1 d .
H21 H 1.1105 -0.0832 0.3260 0.089 Uiso 1 1 calc R
C22 C 1.1644(4) 0.0231(3) 0.1944(3) 0.0691(9) Uani 1 1 d .
H22 H 1.2429 -0.0272 0.1542 0.083 Uiso 1 1 calc R
C23 C 1.1261(3) 0.1286(2) 0.1530(2) 0.0595(8) Uani 1 1 d .
H23 H 1.1781 0.1497 0.0836 0.071 Uiso 1 1 calc R
C24 C 1.0094(3) 0.2077(2) 0.2121(2) 0.0471(7) Uani 1 1 d .
C25 C 0.9712(3) 0.3183(2) 0.1699(2) 0.0471(6) Uani 1 1 d .
H25 H 1.0244 0.3396 0.1008 0.057 Uiso 1 1 calc R
C26 C 0.8290(3) 0.5160(2) 0.1783(2) 0.0495(7) Uani 1 1 d .
H26 H 0.7160 0.5415 0.2095 0.059 Uiso 1 1 calc R
C27 C 0.9369(3) 0.6052(2) 0.2041(2) 0.0591(8) Uani 1 1 d .
H27A H 0.9271 0.6008 0.2797 0.071 Uiso 1 1 calc R
H27B H 1.0491 0.5847 0.1693 0.071 Uiso 1 1 calc R
C28 C 0.8953(4) 0.7304(3) 0.1706(3) 0.0862(11) Uani 1 1 d .
H28A H 0.9110 0.7367 0.0952 0.129 Uiso 1 1 calc R
H28B H 0.9646 0.7824 0.1911 0.129 Uiso 1 1 calc R
H28C H 0.7841 0.7513 0.2041 0.129 Uiso 1 1 calc R
C29 C 0.6513(3) 0.4487(3) 0.3959(2) 0.0714(9) Uani 1 1 d .
H29A H 0.5449 0.4208 0.4037 0.107 Uiso 1 1 calc R
H29B H 0.6581 0.5243 0.3598 0.107 Uiso 1 1 calc R
H29C H 0.6710 0.4546 0.4644 0.107 Uiso 1 1 calc R
C30 C 0.7270(4) 0.2234(3) 0.4906(2) 0.0824(10) Uani 1 1 d .
H30A H 0.7325 0.2858 0.5350 0.124 Uiso 1 1 calc R
H30B H 0.7790 0.1533 0.5135 0.124 Uiso 1 1 calc R
H30C H 0.6154 0.2101 0.4950 0.124 Uiso 1 1 calc R
O2 O 0.8512(2) 0.51762(16) 0.06680(14) 0.0616(5) Uani 1 1 d .
H2 H 0.9271 0.4719 0.0411 0.092 Uiso 1 1 calc R
O1 O 0.6323(2) 0.42445(15) -0.00765(15) 0.0632(6) Uani 1 1 d .
H1 H 0.5465 0.4585 0.0217 0.095 Uiso 1 1 calc R

loop_
_atom_site_aniso_label
_atom_site_aniso_U_11
_atom_site_aniso_U_22
_atom_site_aniso_U_33
_atom_site_aniso_U_23
_atom_site_aniso_U_13
_atom_site_aniso_U_12
C1 0.0475(15) 0.0417(15) 0.0523(17) 0.0021(13) -0.0142(13) -0.0051(12)
C2 0.0524(16) 0.0424(15) 0.0559(18) -0.0003(13) -0.0183(14) -0.0035(12)
C3 0.0594(17) 0.0438(16) 0.0618(19) 0.0079(14) -0.0270(15) -0.0077(13)
C4 0.0569(17) 0.0534(17) 0.0492(17) 0.0063(14) -0.0203(14) -0.0130(14)
C5 0.091(2) 0.069(2) 0.058(2) 0.0108(17) -0.0231(19) -0.0144(19)
C6 0.089(2) 0.095(3) 0.054(2) -0.003(2) -0.0102(19) -0.015(2)
C7 0.068(2) 0.087(3) 0.065(2) -0.0188(19) -0.0074(17) -0.0057(18)
C8 0.0621(18) 0.066(2) 0.063(2) -0.0058(16) -0.0152(16) -0.0040(16)
C9 0.0523(16) 0.0503(16) 0.0510(17) 0.0001(14) -0.0141(14) -0.0081(13)
C10 0.0553(16) 0.0417(15) 0.0573(18) 0.0065(13) -0.0172(14) -0.0004(13)
C11 0.0502(15) 0.0439(16) 0.0566(18) 0.0038(13) -0.0108(14) -0.0017(12)
C12 0.0672(18) 0.0503(17) 0.0581(19) -0.0011(14) -0.0146(15) -0.0086(14)
C13 0.091(2) 0.072(2) 0.056(2) -0.0030(16) -0.0184(17) -0.0035(18)
C14 0.080(2) 0.0524(18) 0.076(2) -0.0024(16) -0.0203(17) 0.0092(16)
C15 0.104(3) 0.060(2) 0.079(2) 0.0171(17) -0.027(2) 0.0019(18)
C16 0.0392(13) 0.0507(16) 0.0426(16) -0.0055(12) -0.0074(12) -0.0037(12)
C17 0.0415(14) 0.0626(18) 0.0411(16) -0.0123(13) -0.0028(12) -0.0065(13)
C18 0.0486(15) 0.0684(19) 0.0376(15) -0.0003(14) -0.0040(13) -0.0151(14)
C19 0.0524(16) 0.0496(16) 0.0471(17) 0.0041(13) -0.0139(13) -0.0093(13)
C20 0.077(2) 0.065(2) 0.058(2) 0.0126(16) -0.0193(17) -0.0134(17)
C21 0.095(2) 0.0533(19) 0.078(2) 0.0054(18) -0.032(2) 0.0035(18)
C22 0.075(2) 0.056(2) 0.075(2) -0.0092(17) -0.0195(18) 0.0097(16)
C23 0.0653(18) 0.0530(18) 0.0568(19) -0.0043(15) -0.0105(15) 0.0046(15)
C24 0.0466(15) 0.0482(16) 0.0461(16) -0.0033(13) -0.0096(13) -0.0051(12)
C25 0.0497(15) 0.0512(16) 0.0351(14) 0.0004(12) -0.0009(12) -0.0035(12)
C26 0.0464(15) 0.0523(16) 0.0483(17) -0.0052(13) -0.0103(13) 0.0036(12)
C27 0.0668(18) 0.0552(18) 0.0565(18) -0.0085(14) -0.0174(15) 0.0000(14)
C28 0.107(3) 0.051(2) 0.107(3) -0.0091(18) -0.039(2) -0.0019(18)
C29 0.0621(18) 0.087(2) 0.0571(19) -0.0215(17) 0.0027(15) 0.0014(17)
C30 0.088(2) 0.099(3) 0.0495(19) 0.0077(18) 0.0025(17) -0.015(2)
O2 0.0806(14) 0.0560(13) 0.0495(12) -0.0022(9) -0.0210(10) 0.0054(10)
O1 0.0763(13) 0.0492(12) 0.0608(14) 0.0070(10) -0.0107(11) -0.0134(10)

loop_
_atom_type_symbol
_atom_type_description
_atom_type_scat_dispersion_real
_atom_type_scat_dispersion_imag
_atom_type_scat_source
C C 0.0033 0.0016 'International Tables Vol C Tables 4.2.6.8 and 6.1.1.4'
H H 0.0000 0.0000 'International Tables Vol C Tables 4.2.6.8 and 6.1.1.4'
O O 0.0106 0.0060 'International Tables Vol C Tables 4.2.6.8 and 6.1.1.4'

loop_
_geom_angle_atom_site_label_1
_geom_angle_atom_site_label_2
_geom_angle_atom_site_label_3
_geom_angle
C10 C1 C2 119.6(2)
C10 C1 C11 119.6(2)
C2 C1 C11 120.7(2)
C3 C2 C1 119.5(2)
C3 C2 C14 120.4(2)
C1 C2 C14 120.1(3)
C2 C3 C4 120.8(2)
C2 C3 C15 120.5(3)
C4 C3 C15 118.7(3)
C9 C4 C3 119.3(2)
C9 C4 C5 116.5(3)
C3 C4 C5 124.2(3)
C6 C5 C4 122.0(3)
C6 C5 H5 119.0
C4 C5 H5 119.0
C5 C6 C7 121.0(3)
C5 C6 H6 119.5
C7 C6 H6 119.5
C8 C7 C6 119.5(3)
C8 C7 H7 120.3
C6 C7 H7 120.3
C7 C8 C9 121.2(3)
C7 C8 H8 119.4
C9 C8 H8 119.4
C10 C9 C8 121.7(3)
C10 C9 C4 118.4(3)
C8 C9 C4 119.8(3)
C1 C10 C9 122.3(2)
C1 C10 H10 118.8
C9 C10 H10 118.8
O1 C11 C1 112.6(2)
O1 C11 C12 108.5(2)
C1 C11 C12 111.6(2)
O1 C11 H11 108.0
C1 C11 H11 108.0
C12 C11 H11 108.0
C11 C12 C13 113.2(2)
C11 C12 H12A 108.9
C13 C12 H12A 108.9
C11 C12 H12B 108.9
C13 C12 H12B 108.9
H12A C12 H12B 107.8
C12 C13 H13A 109.5
C12 C13 H13B 109.5
H13A C13 H13B 109.5
C12 C13 H13C 109.5
H13A C13 H13C 109.5
H13B C13 H13C 109.5
C2 C14 H14A 109.5
C2 C14 H14B 109.5
H14A C14 H14B 109.5
C2 C14 H14C 109.5
H14A C14 H14C 109.5
H14B C14 H14C 109.5
C3 C15 H15A 109.5
C3 C15 H15B 109.5
H15A C15 H15B 109.5
C3 C15 H15C 109.5
H15A C15 H15C 109.5
H15B C15 H15C 109.5
C25 C16 C17 119.3(2)
C25 C16 C26 119.9(2)
C17 C16 C26 120.7(2)
C18 C17 C16 119.9(2)
C18 C17 C29 120.3(2)
C16 C17 C29 119.8(3)
C17 C18 C19 120.7(2)
C17 C18 C30 119.9(3)
C19 C18 C30 119.4(3)
C24 C19 C20 116.9(3)
C24 C19 C18 118.9(2)
C20 C19 C18 124.2(3)
C21 C20 C19 121.9(3)
C21 C20 H20 119.0
C19 C20 H20 119.0
C20 C21 C22 120.5(3)
C20 C21 H21 119.7
C22 C21 H21 119.7
C23 C22 C21 119.6(3)
C23 C22 H22 120.2
C21 C22 H22 120.2
C22 C23 C24 121.7(3)
C22 C23 H23 119.2
C24 C23 H23 119.2
C25 C24 C23 121.9(2)
C25 C24 C19 118.8(2)
C23 C24 C19 119.3(2)
C16 C25 C24 122.4(2)
C16 C25 H25 118.8
C24 C25 H25 118.8
O2 C26 C16 113.4(2)
O2 C26 C27 108.7(2)
C16 C26 C27 111.6(2)
O2 C26 H26 107.6
C16 C26 H26 107.6
C27 C26 H26 107.6
C28 C27 C26 113.5(2)
C28 C27 H27A 108.9
C26 C27 H27A 108.9
C28 C27 H27B 108.9
C26 C27 H27B 108.9
H27A C27 H27B 107.7
C27 C28 H28A 109.5
C27 C28 H28B 109.5
H28A C28 H28B 109.5
C27 C28 H28C 109.5
H28A C28 H28C 109.5
H28B C28 H28C 109.5
C17 C29 H29A 109.5
C17 C29 H29B 109.5
H29A C29 H29B 109.5
C17 C29 H29C 109.5
H29A C29 H29C 109.5
H29B C29 H29C 109.5
C18 C30 H30A 109.5
C18 C30 H30B 109.5
H30A C30 H30B 109.5
C18 C30 H30C 109.5
H30A C30 H30C 109.5
H30B C30 H30C 109.5
C26 O2 H2 109.5
C11 O1 H1 109.5

loop_
_geom_bond_atom_site_label_1
_geom_bond_atom_site_label_2
_geom_bond_distance
C1 C10 1.360(4)
C1 C2 1.431(3)
C1 C11 1.517(4)
C2 C3 1.379(4)
C2 C14 1.510(4)
C3 C4 1.422(4)
C3 C15 1.518(4)
C4 C9 1.417(4)
C4 C5 1.427(4)
C5 C6 1.352(4)
C5 H5 0.9300
C6 C7 1.388(5)
C6 H6 0.9300
C7 C8 1.364(4)
C7 H7 0.9300
C8 C9 1.410(4)
C8 H8 0.9300
C9 C10 1.408(4)
C10 H10 0.9300
C11 O1 1.434(3)
C11 C12 1.522(4)
C11 H11 0.9800
C12 C13 1.524(4)
C12 H12A 0.9700
C12 H12B 0.9700
C13 H13A 0.9600
C13 H13B 0.9600
C13 H13C 0.9600
C14 H14A 0.9600
C14 H14B 0.9600
C14 H14C 0.9600
C15 H15A 0.9600
C15 H15B 0.9600
C15 H15C 0.9600
C16 C25 1.361(3)
C16 C17 1.425(3)
C16 C26 1.517(3)
C17 C18 1.379(4)
C17 C29 1.515(4)
C18 C19 1.423(4)
C18 C30 1.522(4)
C19 C24 1.414(3)
C19 C20 1.422(4)
C20 C21 1.352(4)
C20 H20 0.9300
C21 C22 1.393(4)
C21 H21 0.9300
C22 C23 1.349(4)
C22 H22 0.9300
C23 C24 1.410(4)
C23 H23 0.9300
C24 C25 1.404(3)
C25 H25 0.9300
C26 O2 1.423(3)
C26 C27 1.527(4)
C26 H26 0.9800
C27 C28 1.521(4)
C27 H27A 0.9700
C27 H27B 0.9700
C28 H28A 0.9600
C28 H28B 0.9600
C28 H28C 0.9600
C29 H29A 0.9600
C29 H29B 0.9600
C29 H29C 0.9600
C30 H30A 0.9600
C30 H30B 0.9600
C30 H30C 0.9600
O2 H2 0.8200
O1 H1 0.8200
